data_4022177
loop_
_publ_author_name
'Zhaoyan Zheng'
'Zhengkun Yu'
'Ning Luo'
'Xiuwen Han'

_publ_section_title
;
 Tautomerism-Dependent Ring Construction of N-Heterocyclic
 Compounds from the Reactions of 1-Alkynyl Fischer Carbene Complexes
 and Substituted Pyrazolinones
;
_journal_name_full 'Journal of Organic Chemistry'
_journal_page_first 9695
_journal_page_last 9700
_journal_paper_doi 10.1021/jo061725+
_journal_volume 71
_journal_year 2006
_chemical_formula_sum 'C20 H12 N2 O6 W'
_chemical_formula_weight 560.17
_chemical_name_systematic
; 
 ? 
;
_space_group_IT_number 2
_symmetry_cell_setting triclinic
_symmetry_space_group_name_Hall '-P 1'
_symmetry_space_group_name_H-M 'P -1'
_atom_sites_solution_hydrogens geom
_atom_sites_solution_primary direct
_atom_sites_solution_secondary difmap
_audit_creation_method SHELXL-97
_cell_angle_alpha 77.1420(10)
_cell_angle_beta 81.9550(10)
_cell_angle_gamma 73.9520(10)
_cell_formula_units_Z 2
_cell_length_a 7.2861(5)
_cell_length_b 11.8334(8)
_cell_length_c 11.9210(8)
_cell_measurement_reflns_used 3696
_cell_measurement_temperature 293(2)
_cell_measurement_theta_max 56.201
_cell_measurement_theta_min 5.538
_cell_volume 959.62(11)
_computing_cell_refinement 'Bruker SMART'
_computing_data_collection 'Bruker SMART'
_computing_data_reduction 'Bruker SHELXTL'
_computing_molecular_graphics 'Bruker SHELXTL'
_computing_publication_material 'Bruker SHELXTL'
_computing_structure_refinement 'SHELXL-97 (Sheldrick, 1997)'
_computing_structure_solution 'SHELXS-97 (Sheldrick, 1990)'
_diffrn_ambient_temperature 293(2)
_diffrn_measured_fraction_theta_full 0.969
_diffrn_measured_fraction_theta_max 0.969
_diffrn_measurement_device_type 'CCD area detector'
_diffrn_measurement_method 'phi and omega scans'
_diffrn_radiation_monochromator graphite
_diffrn_radiation_source 'fine-focus sealed tube'
_diffrn_radiation_type MoK\a
_diffrn_radiation_wavelength 0.71073
_diffrn_reflns_av_R_equivalents 0.1226
_diffrn_reflns_av_sigmaI/netI 0.0841
_diffrn_reflns_limit_h_max 9
_diffrn_reflns_limit_h_min -9
_diffrn_reflns_limit_k_max 15
_diffrn_reflns_limit_k_min -13
_diffrn_reflns_limit_l_max 14
_diffrn_reflns_limit_l_min -15
_diffrn_reflns_number 5683
_diffrn_reflns_theta_full 27.00
_diffrn_reflns_theta_max 27.00
_diffrn_reflns_theta_min 2.28
_exptl_absorpt_coefficient_mu 6.059
_exptl_absorpt_correction_T_max 0.75231
_exptl_absorpt_correction_T_min 0.15498
_exptl_absorpt_correction_type empirical
_exptl_crystal_colour red
_exptl_crystal_density_diffrn 1.939
_exptl_crystal_density_method 'not measured'
_exptl_crystal_F_000 536
_exptl_crystal_size_max 0.387
_exptl_crystal_size_mid 0.306
_exptl_crystal_size_min 0.058
_refine_diff_density_max 4.052
_refine_diff_density_min -2.744
_refine_diff_density_rms 0.287
_refine_ls_extinction_method none
_refine_ls_goodness_of_fit_ref 1.021
_refine_ls_hydrogen_treatment constr
_refine_ls_matrix_type full
_refine_ls_number_parameters 262
_refine_ls_number_reflns 4049
_refine_ls_number_restraints 0
_refine_ls_restrained_S_all 1.021
_refine_ls_R_factor_all 0.0674
_refine_ls_R_factor_gt 0.0646
_refine_ls_shift/su_max 0.001
_refine_ls_shift/su_mean 0.000
_refine_ls_structure_factor_coef Fsqd
_refine_ls_weighting_details 'calc w=1/[\s^2^(Fo^2^)+(0.1213P)^2^+0.0000P] where P=(Fo^2^+2Fc^2^)/3'
_refine_ls_weighting_scheme calc
_refine_ls_wR_factor_gt 0.1609
_refine_ls_wR_factor_ref 0.1631
_reflns_number_gt 3650
_reflns_number_total 4049
_reflns_threshold_expression >2sigma(I)
_cod_data_source_file jo061725+si20060821_041631_1.cif
_cod_depositor_comments
;
The following automatic conversions were performed:
'_symmetry_cell_setting' value 'Triclinic' changed to 'triclinic'
according to '/home/saulius/struct/CIF-dictionaries/cif_core.dic'
dictionary named 'cif_core.dic' version 2.4.1 from 2010-06-29.

Automatic conversion script
Id: cif_fix_enum 1527 2010-12-29 10:47:43Z saulius 
;
_cod_database_code 4022177

loop_
_symmetry_equiv_pos_as_xyz
'x, y, z'
'-x, -y, -z'

loop_
_atom_site_label
_atom_site_type_symbol
_atom_site_fract_x
_atom_site_fract_y
_atom_site_fract_z
_atom_site_U_iso_or_equiv
_atom_site_adp_type
_atom_site_occupancy
_atom_site_symmetry_multiplicity
_atom_site_calc_flag
_atom_site_refinement_flags
W W 0.71493(4) 0.73638(3) 0.85708(2) 0.04037(17) Uani 1 1 d .
O1 O 0.3727(14) 0.6944(10) 0.7459(8) 0.075(2) Uani 1 1 d .
O2 O 1.0317(14) 0.5429(9) 0.7397(9) 0.083(3) Uani 1 1 d .
O3 O 0.6852(19) 0.5235(10) 1.0650(10) 0.120(4) Uani 1 1 d .
O4 O 1.0393(16) 0.8003(13) 0.9645(10) 0.100(4) Uani 1 1 d .
O5 O 0.4018(15) 0.9058(9) 1.0010(8) 0.075(2) Uani 1 1 d .
O6 O 0.7575(8) 1.0681(5) 0.5139(5) 0.0412(12) Uani 1 1 d .
N1 N 0.7406(9) 0.8683(6) 0.5956(6) 0.0382(13) Uani 1 1 d .
N2 N 0.7397(10) 0.7637(6) 0.5610(5) 0.0377(13) Uani 1 1 d .
C1 C 0.5028(15) 0.7091(8) 0.7814(7) 0.048(2) Uani 1 1 d .
C2 C 0.9167(16) 0.6146(10) 0.7769(10) 0.057(2) Uani 1 1 d .
C3 C 0.7020(18) 0.6001(12) 0.9933(10) 0.068(3) Uani 1 1 d .
C4 C 0.9203(19) 0.7716(13) 0.9309(10) 0.067(3) Uani 1 1 d .
C5 C 0.5179(16) 0.8460(9) 0.9482(8) 0.050(2) Uani 1 1 d .
C6 C 0.7317(11) 0.8784(8) 0.7085(7) 0.0367(15) Uani 1 1 d .
C7 C 0.7359(12) 0.9982(7) 0.7146(7) 0.0397(16) Uani 1 1 d .
H7 H 0.7319 1.0152 0.7876 0.048 Uiso 1 1 calc R
C8 C 0.7453(10) 1.0872(7) 0.6229(6) 0.0352(14) Uani 1 1 d .
C9 C 0.7533(10) 0.9589(6) 0.4998(7) 0.0368(15) Uani 1 1 d .
C10 C 0.7603(10) 0.9134(7) 0.4053(7) 0.0379(15) Uani 1 1 d .
C11 C 0.7533(11) 0.7964(7) 0.4468(7) 0.0376(15) Uani 1 1 d .
C12 C 0.7671(14) 0.7267(8) 0.3550(8) 0.049(2) Uani 1 1 d .
H12A H 0.6591 0.6917 0.3633 0.058 Uiso 1 1 calc R
H12B H 0.8852 0.6637 0.3555 0.058 Uiso 1 1 calc R
C13 C 0.7638(15) 0.8263(9) 0.2423(8) 0.054(2) Uani 1 1 d .
H13A H 0.8705 0.7999 0.1877 0.065 Uiso 1 1 calc R
H13B H 0.6457 0.8413 0.2063 0.065 Uiso 1 1 calc R
C14 C 0.7785(13) 0.9419(8) 0.2758(7) 0.0446(18) Uani 1 1 d .
H14A H 0.9008 0.9593 0.2464 0.054 Uiso 1 1 calc R
H14B H 0.6761 1.0097 0.2465 0.054 Uiso 1 1 calc R
C15 C 0.7411(11) 1.2112(7) 0.6243(7) 0.0392(16) Uani 1 1 d .
C16 C 0.7163(14) 1.2513(8) 0.7284(8) 0.051(2) Uani 1 1 d .
H16 H 0.7105 1.1975 0.7979 0.061 Uiso 1 1 calc R
C17 C 0.7006(16) 1.3702(9) 0.7289(10) 0.061(3) Uani 1 1 d .
H17 H 0.6849 1.3961 0.7986 0.073 Uiso 1 1 calc R
C18 C 0.7080(15) 1.4514(8) 0.6247(10) 0.060(2) Uani 1 1 d .
H18 H 0.6932 1.5320 0.6247 0.072 Uiso 1 1 calc R
C19 C 0.7373(15) 1.4120(8) 0.5230(10) 0.060(2) Uani 1 1 d .
H19 H 0.7481 1.4653 0.4536 0.072 Uiso 1 1 calc R
C20 C 0.7510(14) 1.2923(8) 0.5223(8) 0.050(2) Uani 1 1 d .
H20 H 0.7670 1.2669 0.4523 0.060 Uiso 1 1 calc R

loop_
_atom_site_aniso_label
_atom_site_aniso_U_11
_atom_site_aniso_U_22
_atom_site_aniso_U_33
_atom_site_aniso_U_23
_atom_site_aniso_U_13
_atom_site_aniso_U_12
W 0.0461(2) 0.0414(2) 0.0361(2) -0.00387(14) -0.00217(14) -0.01874(15)
O1 0.080(5) 0.106(7) 0.059(5) -0.019(4) -0.001(4) -0.058(5)
O2 0.075(6) 0.073(5) 0.103(7) -0.040(5) -0.010(5) -0.001(5)
O3 0.136(10) 0.094(7) 0.108(8) 0.048(6) -0.013(7) -0.048(7)
O4 0.091(7) 0.160(11) 0.079(6) -0.044(7) -0.006(5) -0.066(8)
O5 0.083(6) 0.086(6) 0.060(5) -0.032(4) 0.017(4) -0.027(5)
O6 0.054(3) 0.034(3) 0.037(3) -0.006(2) 0.002(2) -0.018(2)
N1 0.043(3) 0.035(3) 0.041(3) -0.011(3) 0.004(3) -0.018(3)
N2 0.051(4) 0.037(3) 0.028(3) -0.009(2) 0.002(2) -0.017(3)
C1 0.066(6) 0.044(4) 0.032(4) 0.003(3) -0.008(4) -0.018(4)
C2 0.060(6) 0.054(5) 0.064(6) -0.020(5) -0.003(5) -0.018(5)
C3 0.071(7) 0.079(8) 0.051(6) 0.020(5) -0.019(5) -0.032(6)
C4 0.070(7) 0.096(9) 0.042(5) -0.014(5) -0.012(5) -0.029(6)
C5 0.068(6) 0.049(5) 0.038(4) -0.008(4) 0.000(4) -0.025(4)
C6 0.034(4) 0.049(4) 0.030(3) -0.006(3) -0.003(3) -0.015(3)
C7 0.044(4) 0.044(4) 0.038(4) -0.014(3) 0.000(3) -0.018(3)
C8 0.031(3) 0.039(4) 0.039(4) -0.012(3) 0.003(3) -0.013(3)
C9 0.037(4) 0.033(3) 0.044(4) -0.010(3) 0.002(3) -0.015(3)
C10 0.027(3) 0.047(4) 0.041(4) -0.013(3) -0.002(3) -0.009(3)
C11 0.031(3) 0.042(4) 0.040(4) -0.012(3) -0.006(3) -0.005(3)
C12 0.046(4) 0.051(5) 0.059(5) -0.030(4) -0.002(4) -0.013(4)
C13 0.058(5) 0.060(5) 0.051(5) -0.018(4) 0.001(4) -0.022(4)
C14 0.048(4) 0.055(5) 0.033(4) -0.008(3) 0.002(3) -0.019(4)
C15 0.036(4) 0.036(4) 0.049(4) -0.011(3) 0.001(3) -0.013(3)
C16 0.058(5) 0.050(5) 0.054(5) -0.020(4) 0.007(4) -0.025(4)
C17 0.066(6) 0.052(5) 0.076(7) -0.032(5) 0.003(5) -0.024(5)
C18 0.056(5) 0.039(4) 0.089(7) -0.023(5) -0.006(5) -0.009(4)
C19 0.067(6) 0.035(4) 0.075(6) -0.004(4) -0.009(5) -0.013(4)
C20 0.056(5) 0.038(4) 0.056(5) -0.010(4) -0.004(4) -0.013(4)

loop_
_atom_type_symbol
_atom_type_description
_atom_type_scat_dispersion_real
_atom_type_scat_dispersion_imag
_atom_type_scat_source
C C 0.0033 0.0016 'International Tables Vol C Tables 4.2.6.8 and 6.1.1.4'
H H 0.0000 0.0000 'International Tables Vol C Tables 4.2.6.8 and 6.1.1.4'
N N 0.0061 0.0033 'International Tables Vol C Tables 4.2.6.8 and 6.1.1.4'
O O 0.0106 0.0060 'International Tables Vol C Tables 4.2.6.8 and 6.1.1.4'
W W -0.8490 6.8722 'International Tables Vol C Tables 4.2.6.8 and 6.1.1.4'

loop_
_geom_angle_atom_site_label_1
_geom_angle_atom_site_label_2
_geom_angle_atom_site_label_3
_geom_angle
C4 W C5 88.2(5)
C4 W C1 177.4(4)
C5 W C1 90.0(4)
C4 W C3 88.6(5)
C5 W C3 87.9(5)
C1 W C3 93.2(4)
C4 W C2 90.8(5)
C5 W C2 175.3(4)
C1 W C2 91.1(4)
C3 W C2 87.5(5)
C4 W C6 92.1(4)
C5 W C6 93.6(3)
C1 W C6 86.1(3)
C3 W C6 178.4(4)
C2 W C6 91.1(4)
C9 O6 C8 118.2(6)
C6 N1 N2 123.8(6)
C6 N1 C9 125.7(7)
N2 N1 C9 110.5(6)
C11 N2 N1 101.9(6)
O1 C1 W 174.8(9)
O2 C2 W 175.4(11)
O3 C3 W 175.3(12)
O4 C4 W 173.6(13)
O5 C5 W 177.7(9)
N1 C6 C7 109.9(7)
N1 C6 W 125.5(6)
C7 C6 W 124.6(5)
C8 C7 C6 125.1(7)
C8 C7 H7 117.5
C6 C7 H7 117.5
C7 C8 O6 120.9(7)
C7 C8 C15 127.3(7)
O6 C8 C15 111.8(6)
C10 C9 O6 132.3(7)
C10 C9 N1 107.5(7)
O6 C9 N1 120.2(6)
C9 C10 C11 104.9(7)
C9 C10 C14 143.5(8)
C11 C10 C14 111.6(7)
N2 C11 C10 115.2(7)
N2 C11 C12 130.8(8)
C10 C11 C12 114.0(7)
C11 C12 C13 101.8(7)
C11 C12 H12A 111.4
C13 C12 H12A 111.4
C11 C12 H12B 111.4
C13 C12 H12B 111.4
H12A C12 H12B 109.3
C14 C13 C12 108.5(7)
C14 C13 H13A 110.0
C12 C13 H13A 110.0
C14 C13 H13B 110.0
C12 C13 H13B 110.0
H13A C13 H13B 108.4
C10 C14 C13 103.5(7)
C10 C14 H14A 111.1
C13 C14 H14A 111.1
C10 C14 H14B 111.1
C13 C14 H14B 111.1
H14A C14 H14B 109.0
C20 C15 C16 118.7(8)
C20 C15 C8 120.4(7)
C16 C15 C8 120.8(7)
C17 C16 C15 120.6(9)
C17 C16 H16 119.7
C15 C16 H16 119.7
C16 C17 C18 119.9(10)
C16 C17 H17 120.0
C18 C17 H17 120.0
C19 C18 C17 119.7(9)
C19 C18 H18 120.2
C17 C18 H18 120.2
C18 C19 C20 120.4(10)
C18 C19 H19 119.8
C20 C19 H19 119.8
C15 C20 C19 120.7(9)
C15 C20 H20 119.7
C19 C20 H20 119.7

loop_
_geom_bond_atom_site_label_1
_geom_bond_atom_site_label_2
_geom_bond_distance
W C4 2.016(12)
W C5 2.021(10)
W C1 2.026(10)
W C3 2.030(11)
W C2 2.049(11)
W C6 2.169(8)
O1 C1 1.159(14)
O2 C2 1.136(14)
O3 C3 1.120(15)
O4 C4 1.161(16)
O5 C5 1.153(14)
O6 C9 1.349(9)
O6 C8 1.354(9)
N1 C6 1.368(10)
N1 N2 1.391(8)
N1 C9 1.394(10)
N2 C11 1.327(10)
C6 C7 1.444(11)
C7 C8 1.347(11)
C7 H7 0.9300
C8 C15 1.463(10)
C9 C10 1.341(11)
C10 C11 1.376(11)
C10 C14 1.500(11)
C11 C12 1.487(10)
C12 C13 1.576(13)
C12 H12A 0.9700
C12 H12B 0.9700
C13 C14 1.542(13)
C13 H13A 0.9700
C13 H13B 0.9700
C14 H14A 0.9700
C14 H14B 0.9700
C15 C20 1.378(12)
C15 C16 1.397(11)
C16 C17 1.380(12)
C16 H16 0.9300
C17 C18 1.396(17)
C17 H17 0.9300
C18 C19 1.363(15)
C18 H18 0.9300
C19 C20 1.394(12)
C19 H19 0.9300
C20 H20 0.9300

loop_
_geom_torsion_atom_site_label_1
_geom_torsion_atom_site_label_2
_geom_torsion_atom_site_label_3
_geom_torsion_atom_site_label_4
_geom_torsion
C6 N1 N2 C11 -179.0(7)
C9 N1 N2 C11 0.5(8)
C4 W C1 O1 -79(12)
C5 W C1 O1 -32(10)
C3 W C1 O1 55(10)
C2 W C1 O1 143(10)
C6 W C1 O1 -126(10)
C4 W C2 O2 61(13)
C5 W C2 O2 -17(15)
C1 W C2 O2 -120(13)
C3 W C2 O2 -27(13)
C6 W C2 O2 153(13)
C4 W C3 O3 179(100)
C5 W C3 O3 91(17)
C1 W C3 O3 1(17)
C2 W C3 O3 -90(17)
C6 W C3 O3 -67(23)
C5 W C4 O4 -94(11)
C1 W C4 O4 -47(16)
C3 W C4 O4 178(11)
C2 W C4 O4 91(11)
C6 W C4 O4 0(11)
C4 W C5 O5 -137(23)
C1 W C5 O5 44(23)
C3 W C5 O5 -49(23)
C2 W C5 O5 -59(24)
C6 W C5 O5 131(23)
N2 N1 C6 C7 179.9(7)
C9 N1 C6 C7 0.4(11)
N2 N1 C6 W 0.1(11)
C9 N1 C6 W -179.3(6)
C4 W C6 N1 133.5(7)
C5 W C6 N1 -138.2(7)
C1 W C6 N1 -48.5(7)
C3 W C6 N1 19(12)
C2 W C6 N1 42.6(7)
C4 W C6 C7 -46.3(8)
C5 W C6 C7 42.0(7)
C1 W C6 C7 131.8(7)
C3 W C6 C7 -161(12)
C2 W C6 C7 -137.2(7)
N1 C6 C7 C8 0.6(11)
W C6 C7 C8 -179.6(6)
C6 C7 C8 O6 -2.0(12)
C6 C7 C8 C15 176.9(7)
C9 O6 C8 C7 2.3(11)
C9 O6 C8 C15 -176.8(6)
C8 O6 C9 C10 179.2(8)
C8 O6 C9 N1 -1.3(10)
C6 N1 C9 C10 179.5(7)
N2 N1 C9 C10 0.0(9)
C6 N1 C9 O6 -0.1(12)
N2 N1 C9 O6 -179.6(6)
O6 C9 C10 C11 179.1(8)
N1 C9 C10 C11 -0.5(8)
O6 C9 C10 C14 1.8(17)
N1 C9 C10 C14 -177.8(10)
N1 N2 C11 C10 -0.9(9)
N1 N2 C11 C12 177.5(8)
C9 C10 C11 N2 0.9(9)
C14 C10 C11 N2 179.2(7)
C9 C10 C11 C12 -177.7(7)
C14 C10 C11 C12 0.5(10)
N2 C11 C12 C13 176.1(8)
C10 C11 C12 C13 -5.5(10)
C11 C12 C13 C14 8.3(10)
C9 C10 C14 C13 -178.0(10)
C11 C10 C14 C13 4.9(9)
C12 C13 C14 C10 -8.1(10)
C7 C8 C15 C20 -179.6(8)
O6 C8 C15 C20 -0.6(11)
C7 C8 C15 C16 -3.2(13)
O6 C8 C15 C16 175.8(7)
C20 C15 C16 C17 0.5(14)
C8 C15 C16 C17 -176.0(9)
C15 C16 C17 C18 0.4(16)
C16 C17 C18 C19 -2.1(16)
C17 C18 C19 C20 2.9(16)
C16 C15 C20 C19 0.2(14)
C8 C15 C20 C19 176.7(8)
C18 C19 C20 C15 -2.0(16)
